data_2204026
loop_
_publ_author_name
'Olmstead, Marilyn M.'
'Sheffrin, Meera'
'Jiang, Feilong'

_publ_section_title
;
 Di-\m-bromo-bis[(methyl
 isocyanide-\k<i>C</i>)(triphenylphosphine-\k<i>P</i>)silver(I)]
;
_journal_issue 8
_journal_name_full 'Acta Crystallographica Section E'
_journal_page_first m1142
_journal_page_last m1143
_journal_paper_doi 10.1107/S1600536804017179
_journal_volume 60
_journal_year 2004
_chemical_formula_iupac '[Ag2 Br2 (C2 H3 N)2 (C18 H15 P)2]'
_chemical_formula_moiety 'C40 H36 Ag2 Br2 N2 P2'
_chemical_formula_sum 'C40 H36 Ag2 Br2 N2 P2'
_chemical_formula_weight 982.21
_chemical_name_common '[(MeNC)(PPh3)AgBr]2'
_chemical_name_systematic
;
Di-\m-bromo-bis[(methyl isocyanide-\kC)(triphenylphosphine-\kP)silver(I)]
;
_space_group_IT_number 2
_symmetry_cell_setting triclinic
_symmetry_space_group_name_Hall '-P 1'
_symmetry_space_group_name_H-M 'P -1'
_atom_sites_solution_hydrogens geom
_atom_sites_solution_primary direct
_atom_sites_solution_secondary difmap
_cell_angle_alpha 83.301(11)
_cell_angle_beta 79.651(13)
_cell_angle_gamma 65.499(14)
_cell_formula_units_Z 1
_cell_length_a 8.3490(17)
_cell_length_b 9.2120(15)
_cell_length_c 13.8990(15)
_cell_measurement_reflns_used 30
_cell_measurement_temperature 140(2)
_cell_measurement_theta_max 21.9
_cell_measurement_theta_min 6.4
_cell_volume 955.8(3)
_computing_cell_refinement P3-PC
_computing_data_collection 'P3-PC (Siemens, 1991)'
_computing_data_reduction 'XDISK (Siemens, 1991)'
_computing_molecular_graphics 'XP in SHELXTL (Sheldrick, 1994)'
_computing_publication_material SHELXL97
_computing_structure_refinement 'SHELXL97 (Sheldrick, 1997)'
_computing_structure_solution 'SHELXS97 (Sheldrick, 1997)'
_diffrn_ambient_temperature 140(2)
_diffrn_measured_fraction_theta_full 1.000
_diffrn_measured_fraction_theta_max 1.000
_diffrn_measurement_device_type 'Siemens R3'
_diffrn_measurement_method \w
_diffrn_radiation_monochromator graphite
_diffrn_radiation_source 'normal-focus sealed tube'
_diffrn_radiation_type MoK\a
_diffrn_radiation_wavelength 0.71073
_diffrn_reflns_av_R_equivalents 0.0000
_diffrn_reflns_av_sigmaI/netI 0.0399
_diffrn_reflns_limit_h_max 11
_diffrn_reflns_limit_h_min -11
_diffrn_reflns_limit_k_max 12
_diffrn_reflns_limit_k_min -12
_diffrn_reflns_limit_l_max 19
_diffrn_reflns_limit_l_min 0
_diffrn_reflns_number 5582
_diffrn_reflns_theta_full 30.00
_diffrn_reflns_theta_max 30.00
_diffrn_reflns_theta_min 1.49
_diffrn_standards_decay_% <0.1
_diffrn_standards_interval_count 198
_diffrn_standards_number 2
_exptl_absorpt_coefficient_mu 3.229
_exptl_absorpt_correction_T_max 0.619
_exptl_absorpt_correction_T_min 0.433
_exptl_absorpt_correction_type empirical
_exptl_absorpt_process_details '(XABS2; Parkin et al., 1995)'
_exptl_crystal_colour colorless
_exptl_crystal_density_diffrn 1.706
_exptl_crystal_density_method 'not measured'
_exptl_crystal_description plate
_exptl_crystal_F_000 484
_exptl_crystal_size_max 0.40
_exptl_crystal_size_mid 0.24
_exptl_crystal_size_min 0.15
_refine_diff_density_max 1.297
_refine_diff_density_min -1.582
_refine_ls_extinction_method none
_refine_ls_goodness_of_fit_ref 1.040
_refine_ls_hydrogen_treatment constr
_refine_ls_matrix_type full
_refine_ls_number_parameters 218
_refine_ls_number_reflns 5582
_refine_ls_number_restraints 0
_refine_ls_restrained_S_all 1.040
_refine_ls_R_factor_all 0.0590
_refine_ls_R_factor_gt 0.0433
_refine_ls_shift/su_max 0.001
_refine_ls_shift/su_mean 0.000
_refine_ls_structure_factor_coef Fsqd
_refine_ls_weighting_details 'calc w = 1/[\s^2^(Fo^2^)+(0.0565P)^2^+2.5564P] where P = (Fo^2^+2Fc^2^)/3'
_refine_ls_weighting_scheme calc
_refine_ls_wR_factor_gt 0.1055
_refine_ls_wR_factor_ref 0.1138
_reflns_number_gt 4498
_reflns_number_total 5582
_reflns_threshold_expression I>2\s(I)
_cod_data_source_file fl6110.cif
_cod_data_source_block I
_cod_database_code 2204026
_cod_database_fobs_code 2204026

loop_
_symmetry_equiv_pos_as_xyz
'x, y, z'
'-x, -y, -z'

loop_
_atom_site_label
_atom_site_fract_x
_atom_site_fract_y
_atom_site_fract_z
_atom_site_U_iso_or_equiv
_atom_site_adp_type
_atom_site_calc_flag
_atom_site_refinement_flags
_atom_site_occupancy
_atom_site_type_symbol
Ag1 0.53039(4) 0.82716(4) 0.57847(2) 0.01852(9) Uani d . 1 Ag
Br1 0.68867(5) 1.03746(5) 0.56046(3) 0.02120(10) Uani d . 1 Br
P1 0.36409(12) 0.82263(11) 0.74254(7) 0.01289(17) Uani d . 1 P
N1 0.8088(5) 0.4748(4) 0.4898(3) 0.0206(7) Uani d . 1 N
C1 0.2999(5) 0.6541(4) 0.7623(3) 0.0141(6) Uani d . 1 C
C2 0.4164(5) 0.5113(5) 0.7184(3) 0.0181(7) Uani d . 1 C
H2 0.5289 0.5030 0.6841 0.022 Uiso calc R 1 H
C3 0.3703(6) 0.3817(5) 0.7241(3) 0.0217(8) Uani d . 1 C
H3 0.4513 0.2851 0.6946 0.026 Uiso calc R 1 H
C4 0.2047(6) 0.3943(5) 0.7732(3) 0.0233(8) Uani d . 1 C
H4 0.1705 0.3075 0.7753 0.028 Uiso calc R 1 H
C5 0.0899(6) 0.5329(5) 0.8191(3) 0.0243(8) Uani d . 1 C
H5 -0.0218 0.5400 0.8540 0.029 Uiso calc R 1 H
C6 0.1370(5) 0.6619(5) 0.8145(3) 0.0194(7) Uani d . 1 C
H6 0.0579 0.7562 0.8470 0.023 Uiso calc R 1 H
C7 0.1552(5) 0.9922(4) 0.7774(3) 0.0140(6) Uani d . 1 C
C8 0.0457(5) 1.0672(5) 0.7059(3) 0.0211(8) Uani d . 1 C
H8 0.0819 1.0310 0.6411 0.025 Uiso calc R 1 H
C9 -0.1157(5) 1.1944(5) 0.7293(3) 0.0246(9) Uani d . 1 C
H9 -0.1910 1.2433 0.6806 0.030 Uiso calc R 1 H
C10 -0.1688(5) 1.2514(5) 0.8227(3) 0.0220(8) Uani d . 1 C
H10 -0.2786 1.3403 0.8377 0.026 Uiso calc R 1 H
C11 -0.0606(5) 1.1780(5) 0.8942(3) 0.0192(7) Uani d . 1 C
H11 -0.0963 1.2165 0.9584 0.023 Uiso calc R 1 H
C12 0.1003(5) 1.0480(5) 0.8721(3) 0.0163(7) Uani d . 1 C
H12 0.1732 0.9970 0.9216 0.020 Uiso calc R 1 H
C13 0.4925(5) 0.8016(4) 0.8404(3) 0.0142(6) Uani d . 1 C
C14 0.4987(5) 0.6975(5) 0.9219(3) 0.0183(7) Uani d . 1 C
H14 0.4349 0.6313 0.9285 0.022 Uiso calc R 1 H
C15 0.5987(6) 0.6905(5) 0.9938(3) 0.0219(8) Uani d . 1 C
H15 0.6044 0.6182 1.0490 0.026 Uiso calc R 1 H
C16 0.6897(5) 0.7880(5) 0.9852(3) 0.0218(8) Uani d . 1 C
H16 0.7567 0.7833 1.0349 0.026 Uiso calc R 1 H
C17 0.6836(5) 0.8928(5) 0.9043(3) 0.0206(8) Uani d . 1 C
H17 0.7454 0.9605 0.8989 0.025 Uiso calc R 1 H
C18 0.5872(5) 0.8987(5) 0.8311(3) 0.0175(7) Uani d . 1 C
H18 0.5854 0.9684 0.7749 0.021 Uiso calc R 1 H
C19 0.7225(5) 0.5986(5) 0.5189(3) 0.0220(8) Uani d . 1 C
C20 0.9139(6) 0.3187(5) 0.4528(3) 0.0255(9) Uani d . 1 C
H20A 0.8447 0.2531 0.4675 0.038 Uiso calc R 1 H
H20B 1.0217 0.2684 0.4840 0.038 Uiso calc R 1 H
H20C 0.9471 0.3283 0.3818 0.038 Uiso calc R 1 H

loop_
_atom_site_aniso_label
_atom_site_aniso_U_11
_atom_site_aniso_U_22
_atom_site_aniso_U_33
_atom_site_aniso_U_12
_atom_site_aniso_U_13
_atom_site_aniso_U_23
Ag1 0.01850(14) 0.01820(15) 0.01786(15) -0.00693(11) -0.00151(10) -0.00063(10)
Br1 0.02112(19) 0.0220(2) 0.0222(2) -0.00973(16) -0.00473(15) -0.00128(15)
P1 0.0130(4) 0.0127(4) 0.0145(4) -0.0060(3) -0.0036(3) -0.0007(3)
N1 0.0180(15) 0.0208(17) 0.0206(16) -0.0048(13) -0.0049(13) -0.0001(13)
C1 0.0150(15) 0.0140(16) 0.0159(16) -0.0073(13) -0.0046(13) -0.0005(13)
C2 0.0175(17) 0.0156(17) 0.0203(18) -0.0059(14) -0.0027(14) -0.0004(14)
C3 0.0256(19) 0.0155(18) 0.0226(19) -0.0071(15) -0.0035(15) -0.0002(15)
C4 0.031(2) 0.0207(19) 0.026(2) -0.0168(17) -0.0065(17) -0.0006(16)
C5 0.0194(18) 0.025(2) 0.030(2) -0.0126(16) 0.0026(16) -0.0038(17)
C6 0.0182(17) 0.0186(18) 0.0220(19) -0.0091(14) 0.0010(14) -0.0029(14)
C7 0.0124(15) 0.0142(16) 0.0163(16) -0.0061(13) -0.0027(12) -0.0005(13)
C8 0.0223(19) 0.0205(19) 0.0186(18) -0.0045(15) -0.0076(15) -0.0024(15)
C9 0.0178(18) 0.026(2) 0.023(2) 0.0013(16) -0.0099(15) -0.0025(16)
C10 0.0159(17) 0.0212(19) 0.025(2) -0.0030(15) -0.0029(15) -0.0037(16)
C11 0.0186(17) 0.0210(18) 0.0175(17) -0.0071(15) -0.0011(14) -0.0050(14)
C12 0.0174(16) 0.0183(17) 0.0158(17) -0.0089(14) -0.0041(13) -0.0018(13)
C13 0.0121(15) 0.0141(16) 0.0172(17) -0.0054(13) -0.0032(12) -0.0013(13)
C14 0.0202(17) 0.0197(18) 0.0214(18) -0.0131(15) -0.0085(14) 0.0030(14)
C15 0.0249(19) 0.024(2) 0.0201(19) -0.0117(16) -0.0101(15) 0.0049(15)
C16 0.0187(17) 0.025(2) 0.024(2) -0.0086(16) -0.0085(15) -0.0040(16)
C17 0.0176(17) 0.0226(19) 0.027(2) -0.0121(15) -0.0060(15) -0.0036(16)
C18 0.0153(16) 0.0181(17) 0.0208(18) -0.0086(14) -0.0036(13) 0.0015(14)
C19 0.0208(18) 0.0218(19) 0.0196(18) -0.0044(15) -0.0040(15) -0.0011(15)
C20 0.025(2) 0.0180(19) 0.031(2) -0.0048(16) -0.0029(17) -0.0079(16)

loop_
_atom_type_symbol
_atom_type_description
_atom_type_scat_dispersion_real
_atom_type_scat_dispersion_imag
_atom_type_scat_source
C C 0.0033 0.0016 'International Tables Vol C Tables 4.2.6.8 and 6.1.1.4'
H H 0.0000 0.0000 'International Tables Vol C Tables 4.2.6.8 and 6.1.1.4'
N N 0.0061 0.0033 'International Tables Vol C Tables 4.2.6.8 and 6.1.1.4'
Br Br -0.2901 2.4595 'International Tables Vol C Tables 4.2.6.8 and 6.1.1.4'
Ag Ag -0.8971 1.1015 'International Tables Vol C Tables 4.2.6.8 and 6.1.1.4'
P P 0.1023 0.0942 'International Tables Vol C Tables 4.2.6.8 and 6.1.1.4'

loop_
_geom_angle_atom_site_label_1
_geom_angle_atom_site_label_2
_geom_angle_atom_site_label_3
_geom_angle_site_symmetry_1
_geom_angle_site_symmetry_3
_geom_angle
_geom_angle_publ_flag
C19 Ag1 P1 . . 118.09(12) y
C19 Ag1 Br1 . 2_676 104.14(11) y
P1 Ag1 Br1 . 2_676 112.20(3) y
C19 Ag1 Br1 . . 109.61(12) y
P1 Ag1 Br1 . . 111.96(3) y
Br1 Ag1 Br1 2_676 . 98.899(19) y
Ag1 Br1 Ag1 2_676 . 81.102(19) y
C1 P1 C13 . . 105.35(17) ?
C1 P1 C7 . . 103.08(17) ?
C13 P1 C7 . . 103.47(17) ?
C1 P1 Ag1 . . 111.50(12) ?
C13 P1 Ag1 . . 113.11(12) ?
C7 P1 Ag1 . . 118.98(12) ?
C19 N1 C20 . . 178.8(4) ?
C6 C1 C2 . . 118.3(3) ?
C6 C1 P1 . . 123.6(3) ?
C2 C1 P1 . . 118.0(3) ?
C3 C2 C1 . . 121.1(4) ?
C3 C2 H2 . . 119.4 ?
C1 C2 H2 . . 119.4 ?
C2 C3 C4 . . 119.5(4) ?
C2 C3 H3 . . 120.2 ?
C4 C3 H3 . . 120.2 ?
C5 C4 C3 . . 120.1(4) ?
C5 C4 H4 . . 120.0 ?
C3 C4 H4 . . 120.0 ?
C4 C5 C6 . . 120.4(4) ?
C4 C5 H5 . . 119.8 ?
C6 C5 H5 . . 119.8 ?
C5 C6 C1 . . 120.5(4) ?
C5 C6 H6 . . 119.8 ?
C1 C6 H6 . . 119.8 ?
C8 C7 C12 . . 119.1(3) ?
C8 C7 P1 . . 117.9(3) ?
C12 C7 P1 . . 123.0(3) ?
C9 C8 C7 . . 120.1(4) ?
C9 C8 H8 . . 120.0 ?
C7 C8 H8 . . 120.0 ?
C8 C9 C10 . . 120.8(4) ?
C8 C9 H9 . . 119.6 ?
C10 C9 H9 . . 119.6 ?
C9 C10 C11 . . 119.5(4) ?
C9 C10 H10 . . 120.2 ?
C11 C10 H10 . . 120.2 ?
C10 C11 C12 . . 120.1(4) ?
C10 C11 H11 . . 119.9 ?
C12 C11 H11 . . 119.9 ?
C11 C12 C7 . . 120.3(4) ?
C11 C12 H12 . . 119.9 ?
C7 C12 H12 . . 119.9 ?
C14 C13 C18 . . 119.8(3) ?
C14 C13 P1 . . 123.6(3) ?
C18 C13 P1 . . 116.6(3) ?
C13 C14 C15 . . 119.8(4) ?
C13 C14 H14 . . 120.1 ?
C15 C14 H14 . . 120.1 ?
C16 C15 C14 . . 120.4(4) ?
C16 C15 H15 . . 119.8 ?
C14 C15 H15 . . 119.8 ?
C15 C16 C17 . . 120.2(4) ?
C15 C16 H16 . . 119.9 ?
C17 C16 H16 . . 119.9 ?
C16 C17 C18 . . 120.0(4) ?
C16 C17 H17 . . 120.0 ?
C18 C17 H17 . . 120.0 ?
C17 C18 C13 . . 119.9(4) ?
C17 C18 H18 . . 120.1 ?
C13 C18 H18 . . 120.1 ?
N1 C19 Ag1 . . 173.1(4) ?
N1 C20 H20A . . 109.5 ?
N1 C20 H20B . . 109.5 ?
H20A C20 H20B . . 109.5 ?
N1 C20 H20C . . 109.5 ?
H20A C20 H20C . . 109.5 ?
H20B C20 H20C . . 109.5 ?

loop_
_geom_bond_atom_site_label_1
_geom_bond_atom_site_label_2
_geom_bond_site_symmetry_2
_geom_bond_distance
_geom_bond_publ_flag
Ag1 C19 . 2.196(4) y
Ag1 P1 . 2.4532(10) y
Ag1 Br1 2_676 2.7284(7) y
Ag1 Br1 . 2.7301(6) y
Br1 Ag1 2_676 2.7283(7) ?
P1 C1 . 1.820(4) ?
P1 C13 . 1.824(4) ?
P1 C7 . 1.825(4) ?
N1 C19 . 1.142(5) y
N1 C20 . 1.437(5) y
C1 C6 . 1.399(5) ?
C1 C2 . 1.401(5) ?
C2 C3 . 1.389(6) ?
C2 H2 . 0.9500 ?
C3 C4 . 1.392(6) ?
C3 H3 . 0.9500 ?
C4 C5 . 1.382(6) ?
C4 H4 . 0.9500 ?
C5 C6 . 1.390(6) ?
C5 H5 . 0.9500 ?
C6 H6 . 0.9500 ?
C7 C8 . 1.393(5) ?
C7 C12 . 1.398(5) ?
C8 C9 . 1.385(6) ?
C8 H8 . 0.9500 ?
C9 C10 . 1.385(6) ?
C9 H9 . 0.9500 ?
C10 C11 . 1.385(6) ?
C10 H10 . 0.9500 ?
C11 C12 . 1.391(5) ?
C11 H11 . 0.9500 ?
C12 H12 . 0.9500 ?
C13 C14 . 1.390(5) ?
C13 C18 . 1.401(5) ?
C14 C15 . 1.394(5) ?
C14 H14 . 0.9500 ?
C15 C16 . 1.381(6) ?
C15 H15 . 0.9500 ?
C16 C17 . 1.388(6) ?
C16 H16 . 0.9500 ?
C17 C18 . 1.390(5) ?
C17 H17 . 0.9500 ?
C18 H18 . 0.9500 ?
C20 H20A . 0.9800 ?
C20 H20B . 0.9800 ?
C20 H20C . 0.9800 ?

loop_
_geom_torsion_atom_site_label_1
_geom_torsion_atom_site_label_2
_geom_torsion_atom_site_label_3
_geom_torsion_atom_site_label_4
_geom_torsion_site_symmetry_1
_geom_torsion_site_symmetry_4
_geom_torsion
C19 Ag1 Br1 Ag1 . 2_676 108.56(12)
P1 Ag1 Br1 Ag1 . 2_676 -118.39(3)
Br1 Ag1 Br1 Ag1 2_676 2_676 0.0
C19 Ag1 P1 C1 . . -39.02(18)
Br1 Ag1 P1 C1 2_676 . 82.11(13)
Br1 Ag1 P1 C1 . . -167.73(13)
C19 Ag1 P1 C13 . . 79.50(19)
Br1 Ag1 P1 C13 2_676 . -159.38(13)
Br1 Ag1 P1 C13 . . -49.21(14)
C19 Ag1 P1 C7 . . -158.77(18)
Br1 Ag1 P1 C7 2_676 . -37.64(14)
Br1 Ag1 P1 C7 . . 72.52(14)
C13 P1 C1 C6 . . 94.7(4)
C7 P1 C1 C6 . . -13.5(4)
Ag1 P1 C1 C6 . . -142.3(3)
C13 P1 C1 C2 . . -88.8(3)
C7 P1 C1 C2 . . 163.1(3)
Ag1 P1 C1 C2 . . 34.3(3)
C6 C1 C2 C3 . . 1.6(6)
P1 C1 C2 C3 . . -175.1(3)
C1 C2 C3 C4 . . 0.8(6)
C2 C3 C4 C5 . . -2.4(7)
C3 C4 C5 C6 . . 1.6(7)
C4 C5 C6 C1 . . 0.9(7)
C2 C1 C6 C5 . . -2.5(6)
P1 C1 C6 C5 . . 174.1(3)
C1 P1 C7 C8 . . -87.4(3)
C13 P1 C7 C8 . . 163.1(3)
Ag1 P1 C7 C8 . . 36.6(3)
C1 P1 C7 C12 . . 91.9(3)
C13 P1 C7 C12 . . -17.7(4)
Ag1 P1 C7 C12 . . -144.1(3)
C12 C7 C8 C9 . . -0.5(6)
P1 C7 C8 C9 . . 178.8(3)
C7 C8 C9 C10 . . 1.6(7)
C8 C9 C10 C11 . . -1.3(7)
C9 C10 C11 C12 . . 0.0(6)
C10 C11 C12 C7 . . 1.0(6)
C8 C7 C12 C11 . . -0.8(6)
P1 C7 C12 C11 . . 180.0(3)
C1 P1 C13 C14 . . -12.8(4)
C7 P1 C13 C14 . . 95.1(4)
Ag1 P1 C13 C14 . . -134.8(3)
C1 P1 C13 C18 . . 167.9(3)
C7 P1 C13 C18 . . -84.2(3)
Ag1 P1 C13 C18 . . 45.9(3)
C18 C13 C14 C15 . . 0.1(6)
P1 C13 C14 C15 . . -179.2(3)
C13 C14 C15 C16 . . 0.9(6)
C14 C15 C16 C17 . . -0.6(7)
C15 C16 C17 C18 . . -0.6(6)
C16 C17 C18 C13 . . 1.6(6)
C14 C13 C18 C17 . . -1.3(6)
P1 C13 C18 C17 . . 178.0(3)
